data_4510681
loop_
_publ_author_name
'All\~ao Cassaro, Rafael A.'
'Ciattini, Samuele'
'Soriano, Stephane'
'Amorim, H\'elio S.'
'Speziali, Nivaldo L.'
'Andruh, Marius'
'Vaz, Maria G. F.'

_publ_section_title
;
 An Angular Bis-Oxamate Tecton for the Construction of Heterobimetallic
 Coordination Polymers
;
_journal_issue 7
_journal_name_full 'Crystal Growth &amp; Design'
_journal_page_first 2711
_journal_paper_doi 10.1021/cg400547a
_journal_volume 13
_journal_year 2013
_chemical_formula_sum 'C69 H78 Cu4 N8 Na8 O50.4 S4'
_chemical_formula_weight 2387.32
_space_group_IT_number 14
_symmetry_cell_setting monoclinic
_symmetry_space_group_name_Hall '-P 2ybc'
_symmetry_space_group_name_H-M 'P 1 21/c 1'
_atom_sites_solution_hydrogens geom
_atom_sites_solution_primary direct
_atom_sites_solution_secondary difmap
_audit_creation_method SHELXL-97
_audit_update_record
;
2012-11-24 # Formatted by publCIF
;
_cell_angle_alpha 90.00
_cell_angle_beta 117.59(3)
_cell_angle_gamma 90.00
_cell_formula_units_Z 2
_cell_length_a 14.962(4)
_cell_length_b 22.172(4)
_cell_length_c 14.887(2)
_cell_measurement_reflns_used 322
_cell_measurement_temperature 140(2)
_cell_measurement_theta_max 26.8273
_cell_measurement_theta_min 4.1238
_cell_volume 4377.0(19)
_computing_cell_refinement
;
CrysAlisPro, Oxford Diffraction Ltd.,
Version 1.171.34.41 (release 13-09-2010 CrysAlis171 .NET)
(compiled Sep 13 2010,14:28:38)
;
_computing_data_collection
;
CrysAlisPro, Oxford Diffraction Ltd.,
Version 1.171.34.41 (release 13-09-2010 CrysAlis171 .NET)
(compiled Sep 13 2010,14:28:38)
;
_computing_data_reduction
;
CrysAlisPro, Oxford Diffraction Ltd.,
Version 1.171.34.41 (release 13-09-2010 CrysAlis171 .NET)
(compiled Sep 13 2010,14:28:38)
;
_computing_structure_refinement 'SHELXL-97 (Sheldrick, 1997)'
_diffrn_ambient_temperature 140(2)
_diffrn_detector_area_resol_mean 16.4547
_diffrn_measured_fraction_theta_full 0.869
_diffrn_measured_fraction_theta_max 0.869
_diffrn_measurement_device_type 'Xcalibur, Sapphire3'
_diffrn_measurement_method '\w scans'
_diffrn_radiation_monochromator graphite
_diffrn_radiation_source 'fine-focus sealed tube'
_diffrn_radiation_type MoK\a
_diffrn_radiation_wavelength 0.71073
_diffrn_reflns_av_R_equivalents 0.1232
_diffrn_reflns_av_sigmaI/netI 0.1698
_diffrn_reflns_limit_h_max 17
_diffrn_reflns_limit_h_min -18
_diffrn_reflns_limit_k_max 27
_diffrn_reflns_limit_k_min -26
_diffrn_reflns_limit_l_max 18
_diffrn_reflns_limit_l_min -17
_diffrn_reflns_number 27901
_diffrn_reflns_theta_full 26.36
_diffrn_reflns_theta_max 26.36
_diffrn_reflns_theta_min 4.13
_exptl_absorpt_coefficient_mu 1.207
_exptl_absorpt_correction_T_max 1.00000
_exptl_absorpt_correction_T_min 0.97575
_exptl_absorpt_correction_type multi-scan
_exptl_absorpt_process_details
;
CrysAlisPro, Oxford Diffraction Ltd.,
Version 1.171.34.41 (release 13-09-2010 CrysAlis171 .NET)
(compiled Sep 13 2010,14:28:38)
Empirical absorption correction using spherical harmonics,
 implemented in SCALE3 ABSPACK scaling algorithm.
;
_exptl_crystal_colour green
_exptl_crystal_density_diffrn 1.811
_exptl_crystal_density_method 'not measured'
_exptl_crystal_description block
_exptl_crystal_F_000 2434
_exptl_crystal_size_max 0.40
_exptl_crystal_size_mid 0.25
_exptl_crystal_size_min 0.20
_refine_diff_density_max 0.771
_refine_diff_density_min -0.598
_refine_diff_density_rms 0.133
_refine_ls_extinction_method none
_refine_ls_goodness_of_fit_ref 1.018
_refine_ls_hydrogen_treatment mixed
_refine_ls_matrix_type full
_refine_ls_number_parameters 682
_refine_ls_number_reflns 7782
_refine_ls_number_restraints 18
_refine_ls_restrained_S_all 1.017
_refine_ls_R_factor_all 0.1578
_refine_ls_R_factor_gt 0.0727
_refine_ls_shift/su_max 0.000
_refine_ls_shift/su_mean 0.000
_refine_ls_structure_factor_coef Fsqd
_refine_ls_weighting_details 'calc w=1/[\s^2^(Fo^2^)+(0.0497P)^2^+0.0000P] where P=(Fo^2^+2Fc^2^)/3'
_refine_ls_weighting_scheme calc
_refine_ls_wR_factor_gt 0.1275
_refine_ls_wR_factor_ref 0.1600
_reflns_number_gt 4146
_reflns_number_total 7782
_reflns_threshold_expression >2sigma(I)
_cod_data_source_file cg400547a_si_001.cif
_cod_data_source_block mar25_11
_cod_depositor_comments
;

2024-01-11
Z value and formula fixed to values more according to usual
chemical conventions.                 miguel
;
_cod_original_formula_weight 1193.66
_cod_original_formula_units_Z 4
_cod_original_cell_volume 4377.0(15)
_cod_original_sg_symbol_H-M P21/c
_cod_original_formula_sum 'C34.30 H39 Cu2 N4 Na4 O25.20 S2'
_cod_database_code 4510681

loop_
_symmetry_equiv_pos_as_xyz
'x, y, z'
'-x, y+1/2, -z+1/2'
'-x, -y, -z'
'x, -y-1/2, z-1/2'

loop_
_atom_site_label
_atom_site_type_symbol
_atom_site_fract_x
_atom_site_fract_y
_atom_site_fract_z
_atom_site_U_iso_or_equiv
_atom_site_adp_type
_atom_site_occupancy
_atom_site_symmetry_multiplicity
_atom_site_calc_flag
_atom_site_refinement_flags
_atom_site_disorder_assembly
_atom_site_disorder_group
Cu1 Cu -0.96053(6) 0.49846(4) 0.72884(7) 0.0176(2) Uani 1 1 d . . .
Cu2 Cu -0.57208(7) 0.08935(4) 0.40844(7) 0.0209(3) Uani 1 1 d . . .
Na1 Na -0.0276(2) 0.25235(12) 0.2038(2) 0.0246(7) Uani 1 1 d . . .
Na2 Na 0.0700(2) 0.07215(13) 0.4521(2) 0.0293(8) Uani 1 1 d . . .
Na3 Na -0.2139(2) 0.13745(14) 0.2872(2) 0.0378(9) Uani 1 1 d . . .
Na4 Na -0.3880(2) 0.02077(12) 0.1560(2) 0.0265(8) Uani 1 1 d . . .
S1A S -0.37316(14) 0.39649(8) 0.47817(15) 0.0208(5) Uani 1 1 d . . .
N1A N -0.0966(4) 0.4280(2) 0.2957(4) 0.0141(14) Uani 1 1 d . . .
N2A N -0.4867(4) 0.1405(2) 0.3691(5) 0.0203(15) Uani 1 1 d . . .
O1A O 0.0268(3) 0.4457(2) 0.2194(3) 0.0183(12) Uani 1 1 d . . .
O2A O 0.0442(3) 0.3480(2) 0.2009(4) 0.0207(12) Uani 1 1 d . . .
O3A O -0.1025(4) 0.3254(2) 0.2607(4) 0.0237(13) Uani 1 1 d . . .
O4A O -0.3176(3) 0.4008(2) 0.5877(4) 0.0236(13) Uani 1 1 d . . .
O5A O -0.4585(3) 0.4351(2) 0.4261(4) 0.0235(13) Uani 1 1 d . . .
O6A O -0.3613(4) 0.1281(2) 0.3193(4) 0.0271(13) Uani 1 1 d . . .
O7A O -0.4126(4) 0.0065(2) 0.2937(4) 0.0254(13) Uani 1 1 d . . .
O8A O -0.5176(4) 0.0248(2) 0.3584(4) 0.0218(13) Uani 1 1 d . . .
C1A C -0.2894(5) 0.4083(3) 0.4271(5) 0.0125(16) Uani 1 1 d . . .
C2A C -0.1963(5) 0.3810(3) 0.4720(5) 0.0180(18) Uani 1 1 d . . .
H2A H -0.1757 0.3581 0.5323 0.022 Uiso 1 1 calc R . .
C3A C -0.1331(5) 0.3874(3) 0.4284(6) 0.0195(18) Uani 1 1 d . . .
H3A H -0.0684 0.3691 0.4590 0.023 Uiso 1 1 calc R . .
C4A C -0.1635(5) 0.4204(3) 0.3405(6) 0.0181(18) Uani 1 1 d . . .
C5A C -0.2566(5) 0.4489(3) 0.2963(5) 0.0150(17) Uani 1 1 d . . .
H5A H -0.2763 0.4728 0.2372 0.018 Uiso 1 1 calc R . .
C6A C -0.3208(5) 0.4420(3) 0.3397(6) 0.0173(18) Uani 1 1 d . . .
H6A H -0.3856 0.4602 0.3095 0.021 Uiso 1 1 calc R . .
C7A C -0.0716(5) 0.3777(4) 0.2633(5) 0.0182(18) Uani 1 1 d . . .
C8A C 0.0060(5) 0.3904(3) 0.2245(5) 0.0180(18) Uani 1 1 d . . .
C9A C -0.4109(5) 0.3216(3) 0.4467(6) 0.0191(18) Uani 1 1 d . . .
C10A C -0.3510(5) 0.2762(3) 0.5111(6) 0.0203(18) Uani 1 1 d . . .
H10A H -0.2933 0.2864 0.5726 0.024 Uiso 1 1 calc R . .
C11A C -0.3754(6) 0.2160(4) 0.4857(6) 0.025(2) Uani 1 1 d . . .
H11A H -0.3349 0.1848 0.5294 0.031 Uiso 1 1 calc R . .
C12A C -0.4600(6) 0.2021(3) 0.3951(6) 0.0194(18) Uani 1 1 d . . .
C13A C -0.5187(6) 0.2470(3) 0.3317(6) 0.0224(19) Uani 1 1 d . . .
H13A H -0.5763 0.2369 0.2700 0.027 Uiso 1 1 calc R . .
C14A C -0.4942(5) 0.3070(3) 0.3575(6) 0.0219(19) Uani 1 1 d . . .
H14A H -0.5348 0.3380 0.3135 0.026 Uiso 1 1 calc R . .
C15A C -0.4296(6) 0.1089(3) 0.3375(6) 0.0241(19) Uani 1 1 d . . .
C16A C -0.4547(6) 0.0408(4) 0.3264(6) 0.025(2) Uani 1 1 d . . .
S1B S -0.63511(13) 0.40856(8) 0.50147(14) 0.0159(4) Uani 1 1 d . . .
N1B N -0.6659(4) 0.1447(3) 0.4282(4) 0.0193(15) Uani 1 1 d . . .
N2B N -0.9283(4) 0.4296(2) 0.6655(4) 0.0163(14) Uani 1 1 d . . .
O1B O -0.6623(4) 0.0273(2) 0.4177(4) 0.0220(13) Uani 1 1 d . . .
O2B O -0.8158(3) 0.0176(2) 0.4085(4) 0.0200(12) Uani 1 1 d . . .
O3B O -0.8246(4) 0.1394(2) 0.4199(4) 0.0230(13) Uani 1 1 d . . .
O4B O -0.5369(3) 0.4204(2) 0.5838(4) 0.0205(12) Uani 1 1 d . . .
O5B O -0.6712(3) 0.4431(2) 0.4087(4) 0.0213(12) Uani 1 1 d . . .
O6B O -0.9481(3) 0.3254(2) 0.6585(4) 0.0211(12) Uani 1 1 d . . .
O7B O -1.0919(4) 0.3431(2) 0.7235(4) 0.0217(13) Uani 1 1 d . . .
O8B O -1.0386(3) 0.4377(2) 0.7584(3) 0.0177(12) Uani 1 1 d . . .
C1B C -0.6415(5) 0.3314(3) 0.4737(5) 0.0140(17) Uani 1 1 d . . .
C2B C -0.5703(5) 0.2931(3) 0.5456(6) 0.0174(18) Uani 1 1 d . . .
H2B H -0.5166 0.3090 0.6057 0.021 Uiso 1 1 calc R . .
C3B C -0.5791(5) 0.2322(3) 0.5282(6) 0.0188(18) Uani 1 1 d . . .
H3B H -0.5304 0.2056 0.5759 0.023 Uiso 1 1 calc R . .
C4B C -0.6594(5) 0.2087(3) 0.4407(5) 0.0149(17) Uani 1 1 d . . .
C5B C -0.7290(5) 0.2475(3) 0.3693(6) 0.0183(18) Uani 1 1 d . . .
H5B H -0.7823 0.2319 0.3088 0.022 Uiso 1 1 calc R . .
C6B C -0.7204(5) 0.3089(3) 0.3866(6) 0.0209(19) Uani 1 1 d . . .
H6B H -0.7687 0.3357 0.3388 0.025 Uiso 1 1 calc R . .
C7B C -0.7487(6) 0.1173(3) 0.4206(5) 0.0185(18) Uani 1 1 d . . .
C8B C -0.7433(6) 0.0484(3) 0.4137(6) 0.0222(19) Uani 1 1 d . . .
C9B C -0.7235(5) 0.4167(3) 0.5468(5) 0.0118(16) Uani 1 1 d . . .
C10B C -0.8129(5) 0.4480(3) 0.4932(5) 0.0174(18) Uani 1 1 d . . .
H10B H -0.8277 0.4662 0.4301 0.021 Uiso 1 1 calc R . .
C11B C -0.8806(5) 0.4524(3) 0.5322(5) 0.0152(17) Uani 1 1 d . . .
H11B H -0.9412 0.4746 0.4964 0.018 Uiso 1 1 calc R . .
C12B C -0.8609(5) 0.4247(3) 0.6227(6) 0.0171(17) Uani 1 1 d . . .
C13B C -0.7710(5) 0.3925(3) 0.6746(6) 0.0204(18) Uani 1 1 d . . .
H13B H -0.7574 0.3727 0.7362 0.024 Uiso 1 1 calc R . .
C14B C -0.7019(5) 0.3891(3) 0.6379(6) 0.0216(19) Uani 1 1 d . . .
H14B H -0.6402 0.3680 0.6747 0.026 Uiso 1 1 calc R . .
C15B C -0.9651(5) 0.3776(4) 0.6792(5) 0.0184(18) Uani 1 1 d . . .
C16B C -1.0392(6) 0.3851(4) 0.7240(5) 0.0193(18) Uani 1 1 d . . .
O1M O 0.0626(4) 0.2365(2) 0.3876(4) 0.0342(15) Uani 1 1 d D . .
H1M H 0.108(4) 0.210(3) 0.396(6) 0.041 Uiso 1 1 d D . .
C1M C 0.1023(6) 0.2786(4) 0.4739(7) 0.044(3) Uani 1 1 d . . .
H1M1 H 0.1344 0.2558 0.5375 0.066 Uiso 1 1 calc R . .
H1M2 H 0.0469 0.3028 0.4726 0.066 Uiso 1 1 calc R . .
H1M3 H 0.1522 0.3053 0.4692 0.066 Uiso 1 1 calc R . .
O2M O -0.2187(4) 0.2457(2) 0.3089(5) 0.0393(16) Uani 1 1 d D . .
H2M H -0.179(5) 0.268(3) 0.299(6) 0.047 Uiso 1 1 d D . .
C2M C -0.3146(6) 0.2734(4) 0.2664(7) 0.038(2) Uani 1 1 d . . .
H2M1 H -0.3066 0.3169 0.2799 0.058 Uiso 1 1 calc R . .
H2M2 H -0.3546 0.2561 0.2967 0.058 Uiso 1 1 calc R . .
H2M3 H -0.3492 0.2665 0.1930 0.058 Uiso 1 1 calc R . .
O1W O -0.2100(4) 0.0300(2) 0.2839(4) 0.0301(14) Uani 1 1 d D . .
H1WA H -0.157(4) 0.023(3) 0.277(5) 0.036 Uiso 1 1 d D . .
H1WB H -0.209(5) 0.001(2) 0.321(5) 0.036 Uiso 1 1 d D . .
O2W O -0.0452(5) 0.1490(2) 0.4365(5) 0.0403(16) Uani 1 1 d D . .
H2WA H -0.073(6) 0.173(3) 0.387(3) 0.048 Uiso 1 1 d D . .
H2WB H -0.035(6) 0.170(3) 0.488(3) 0.048 Uiso 1 1 d D . .
O3W O -0.1367(4) 0.2792(3) 0.0354(5) 0.0434(16) Uani 1 1 d D . .
H3WA H -0.155(5) 0.3160(13) 0.034(6) 0.052 Uiso 1 1 d D . .
H3WB H -0.185(4) 0.263(3) -0.014(4) 0.052 Uiso 1 1 d D . .
O4W O -0.4548(4) 0.0856(2) 0.5732(4) 0.0339(14) Uani 1 1 d D . .
H4WA H -0.417(5) 0.070(3) 0.552(6) 0.041 Uiso 1 1 d D . .
H4WB H -0.476(5) 0.056(2) 0.594(6) 0.041 Uiso 1 1 d D . .
O5W O -0.7946(6) -0.0980(4) 0.4803(6) 0.082(3) Uani 1 1 d D . .
H5WA H -0.750(6) -0.088(5) 0.463(7) 0.098 Uiso 1 1 d D . .
H5WB H -0.768(7) -0.094(5) 0.544(2) 0.098 Uiso 1 1 d D . .
O6W O 0.1751(4) 0.0887(3) 0.6261(4) 0.0339(14) Uani 1 1 d D . .
H6W H 0.143(5) 0.102(3) 0.656(5) 0.041 Uiso 1 1 d D . .
O7W O 0.0267(7) -0.0223(4) 0.4817(8) 0.031(3) Uiso 0.50 1 d P . .
C3M C 0.266(2) 0.1193(14) 0.662(2) 0.049(9) Uiso 0.30 1 d P A 1
O8W O 0.3716(5) 0.1102(3) 0.6572(5) 0.0283(19) Uiso 0.70 1 d P B 2

loop_
_atom_site_aniso_label
_atom_site_aniso_U_11
_atom_site_aniso_U_22
_atom_site_aniso_U_33
_atom_site_aniso_U_23
_atom_site_aniso_U_13
_atom_site_aniso_U_12
Cu1 0.0194(5) 0.0162(5) 0.0231(6) -0.0003(4) 0.0148(4) -0.0008(4)
Cu2 0.0209(5) 0.0177(6) 0.0277(6) -0.0022(4) 0.0142(5) -0.0019(4)
Na1 0.0285(18) 0.0198(17) 0.0302(19) -0.0009(14) 0.0176(15) 0.0013(14)
Na2 0.0297(18) 0.0314(19) 0.029(2) -0.0008(15) 0.0154(16) 0.0005(15)
Na3 0.035(2) 0.040(2) 0.039(2) -0.0015(16) 0.0182(18) -0.0010(16)
Na4 0.0274(18) 0.0280(19) 0.0296(19) 0.0053(14) 0.0179(15) 0.0078(14)
S1A 0.0234(11) 0.0191(12) 0.0292(13) -0.0028(9) 0.0199(10) -0.0030(9)
N1A 0.014(3) 0.016(4) 0.015(4) 0.001(3) 0.009(3) 0.000(3)
N2A 0.021(4) 0.011(4) 0.027(4) -0.004(3) 0.009(3) -0.007(3)
O1A 0.022(3) 0.016(3) 0.021(3) -0.001(2) 0.014(3) 0.002(2)
O2A 0.025(3) 0.016(3) 0.030(3) -0.001(2) 0.020(3) 0.002(2)
O3A 0.030(3) 0.019(3) 0.033(4) -0.002(3) 0.023(3) -0.003(3)
O4A 0.025(3) 0.030(3) 0.023(3) -0.010(2) 0.018(3) -0.005(2)
O5A 0.025(3) 0.017(3) 0.038(4) 0.000(2) 0.023(3) 0.004(2)
O6A 0.028(3) 0.028(3) 0.032(4) 0.002(3) 0.019(3) -0.003(3)
O7A 0.025(3) 0.026(3) 0.031(3) 0.003(3) 0.018(3) 0.005(3)
O8A 0.022(3) 0.018(3) 0.032(3) -0.003(2) 0.019(3) -0.002(2)
C1A 0.015(4) 0.004(4) 0.022(4) -0.008(3) 0.011(3) -0.007(3)
C2A 0.021(4) 0.017(4) 0.016(4) 0.000(3) 0.008(4) -0.004(4)
C3A 0.015(4) 0.014(4) 0.030(5) -0.001(4) 0.010(4) 0.000(3)
C4A 0.029(5) 0.010(4) 0.023(5) -0.007(3) 0.018(4) -0.009(4)
C5A 0.019(4) 0.014(4) 0.019(4) 0.003(3) 0.015(4) 0.001(3)
C6A 0.013(4) 0.008(4) 0.031(5) -0.005(3) 0.010(4) 0.000(3)
C7A 0.012(4) 0.026(5) 0.010(4) -0.002(4) -0.001(3) -0.001(4)
C8A 0.018(4) 0.018(5) 0.019(5) -0.004(4) 0.009(4) 0.000(4)
C9A 0.022(4) 0.025(5) 0.019(5) 0.002(4) 0.016(4) -0.001(4)
C10A 0.015(4) 0.025(5) 0.018(5) -0.009(4) 0.005(4) -0.012(4)
C11A 0.022(5) 0.031(5) 0.030(5) 0.009(4) 0.017(4) 0.003(4)
C12A 0.026(5) 0.018(5) 0.023(5) 0.002(4) 0.019(4) -0.002(4)
C13A 0.026(5) 0.025(5) 0.024(5) -0.006(4) 0.018(4) 0.000(4)
C14A 0.024(5) 0.032(5) 0.019(5) 0.002(4) 0.017(4) -0.001(4)
C15A 0.025(5) 0.027(5) 0.025(5) -0.004(4) 0.015(4) -0.006(4)
C16A 0.015(4) 0.032(5) 0.020(5) 0.003(4) 0.001(4) -0.002(4)
S1B 0.0149(10) 0.0155(11) 0.0222(11) -0.0015(9) 0.0127(9) -0.0013(9)
N1B 0.016(4) 0.020(4) 0.019(4) -0.002(3) 0.006(3) 0.002(3)
N2B 0.019(3) 0.013(4) 0.019(4) -0.001(3) 0.011(3) -0.001(3)
O1B 0.028(3) 0.016(3) 0.028(3) -0.003(2) 0.018(3) -0.002(2)
O2B 0.017(3) 0.019(3) 0.027(3) 0.002(2) 0.012(3) -0.003(2)
O3B 0.019(3) 0.020(3) 0.037(4) -0.003(2) 0.019(3) 0.001(2)
O4B 0.019(3) 0.014(3) 0.026(3) -0.004(2) 0.009(3) -0.002(2)
O5B 0.019(3) 0.024(3) 0.026(3) 0.002(2) 0.015(3) 0.002(2)
O6B 0.026(3) 0.014(3) 0.032(3) -0.001(2) 0.022(3) 0.003(2)
O7B 0.026(3) 0.016(3) 0.032(4) -0.003(2) 0.021(3) -0.009(3)
O8B 0.023(3) 0.017(3) 0.019(3) 0.000(2) 0.015(3) -0.004(2)
C1B 0.014(4) 0.015(4) 0.018(5) 0.003(3) 0.012(4) 0.004(3)
C2B 0.013(4) 0.019(5) 0.025(5) -0.004(4) 0.013(4) -0.007(4)
C3B 0.017(4) 0.019(5) 0.025(5) 0.008(4) 0.014(4) 0.006(4)
C4B 0.020(4) 0.012(4) 0.024(5) -0.005(3) 0.020(4) -0.003(4)
C5B 0.012(4) 0.018(5) 0.023(5) -0.001(4) 0.007(4) 0.000(4)
C6B 0.020(4) 0.017(5) 0.035(5) 0.002(4) 0.020(4) 0.002(4)
C7B 0.023(5) 0.015(5) 0.024(5) -0.002(4) 0.017(4) 0.001(4)
C8B 0.026(5) 0.024(5) 0.021(5) 0.003(4) 0.014(4) 0.003(4)
C9B 0.009(4) 0.009(4) 0.019(4) -0.003(3) 0.009(3) -0.002(3)
C10B 0.026(5) 0.012(4) 0.015(4) -0.002(3) 0.010(4) -0.002(4)
C11B 0.016(4) 0.009(4) 0.023(5) 0.005(3) 0.012(4) 0.003(3)
C12B 0.012(4) 0.018(4) 0.023(5) -0.009(4) 0.009(4) -0.005(3)
C13B 0.021(4) 0.022(5) 0.021(5) 0.000(3) 0.013(4) -0.002(4)
C14B 0.017(4) 0.018(5) 0.034(5) -0.001(4) 0.015(4) 0.003(4)
C15B 0.017(4) 0.023(5) 0.012(4) -0.001(4) 0.004(4) 0.005(4)
C16B 0.023(5) 0.016(5) 0.016(5) 0.003(4) 0.006(4) 0.001(4)
O1M 0.035(4) 0.029(4) 0.043(4) -0.006(3) 0.022(3) 0.009(3)
C1M 0.042(6) 0.032(6) 0.060(7) -0.005(5) 0.024(5) 0.009(5)
O2M 0.040(4) 0.032(4) 0.053(4) 0.006(3) 0.027(3) 0.006(3)
C2M 0.027(5) 0.044(6) 0.050(6) -0.017(5) 0.023(5) -0.011(5)
O1W 0.033(4) 0.034(4) 0.031(4) 0.005(3) 0.021(3) -0.004(3)
O2W 0.044(4) 0.047(4) 0.030(4) -0.006(3) 0.017(4) 0.012(3)
O3W 0.032(4) 0.049(4) 0.041(4) -0.006(3) 0.010(3) -0.006(3)
O4W 0.046(4) 0.025(3) 0.031(4) -0.001(3) 0.018(3) 0.001(3)
O5W 0.077(6) 0.053(5) 0.058(5) 0.007(5) -0.018(4) -0.019(4)
O6W 0.032(4) 0.041(4) 0.029(4) 0.001(3) 0.014(3) -0.003(3)

loop_
_atom_type_symbol
_atom_type_description
_atom_type_scat_dispersion_real
_atom_type_scat_dispersion_imag
_atom_type_scat_source
C C 0.0033 0.0016 'International Tables Vol C Tables 4.2.6.8 and 6.1.1.4'
H H 0.0000 0.0000 'International Tables Vol C Tables 4.2.6.8 and 6.1.1.4'
O O 0.0106 0.0060 'International Tables Vol C Tables 4.2.6.8 and 6.1.1.4'
S S 0.1246 0.1234 'International Tables Vol C Tables 4.2.6.8 and 6.1.1.4'
Cu Cu 0.3201 1.2651 'International Tables Vol C Tables 4.2.6.8 and 6.1.1.4'
Na Na 0.0362 0.0249 'International Tables Vol C Tables 4.2.6.8 and 6.1.1.4'
N N 0.0061 0.0033 'International Tables Vol C Tables 4.2.6.8 and 6.1.1.4'

loop_
_geom_angle_atom_site_label_1
_geom_angle_atom_site_label_2
_geom_angle_atom_site_label_3
_geom_angle
_geom_angle_site_symmetry_1
_geom_angle_site_symmetry_3
N1A Cu1 O1A 83.7(2) 3_466 3_466
N1A Cu1 O8B 166.7(2) 3_466 .
O1A Cu1 O8B 83.3(2) 3_466 .
N1A Cu1 N2B 109.4(2) 3_466 .
O1A Cu1 N2B 164.2(2) 3_466 .
O8B Cu1 N2B 83.0(2) . .
N1A Cu1 Na2 132.38(17) 3_466 4_466
O1A Cu1 Na2 77.07(15) 3_466 4_466
O8B Cu1 Na2 46.42(15) . 4_466
N2B Cu1 Na2 98.89(18) . 4_466
O8A Cu2 O1B 86.3(2) . .
O8A Cu2 N1B 162.9(2) . .
O1B Cu2 N1B 82.4(2) . .
O8A Cu2 N2A 82.4(2) . .
O1B Cu2 N2A 166.0(2) . .
N1B Cu2 N2A 106.6(2) . .
O8A Cu2 O4W 97.8(2) . .
O1B Cu2 O4W 96.3(2) . .
N1B Cu2 O4W 96.2(2) . .
N2A Cu2 O4W 93.4(2) . .
O3A Na1 O3W 89.9(2) . .
O3A Na1 O6B 175.5(2) . 4_665
O3W Na1 O6B 94.2(2) . 4_665
O3A Na1 O2A 71.74(18) . .
O3W Na1 O2A 81.5(2) . .
O6B Na1 O2A 110.68(19) 4_665 .
O3A Na1 O7B 106.2(2) . 4_665
O3W Na1 O7B 103.6(2) . 4_665
O6B Na1 O7B 71.05(18) 4_665 4_665
O2A Na1 O7B 174.6(2) . 4_665
O3A Na1 O1M 78.64(19) . .
O3W Na1 O1M 168.2(2) . .
O6B Na1 O1M 97.1(2) 4_665 .
O2A Na1 O1M 97.3(2) . .
O7B Na1 O1M 77.35(19) 4_665 .
O3A Na1 C16B 126.3(2) . 4_665
O3W Na1 C16B 108.2(2) . 4_665
O6B Na1 C16B 50.49(19) 4_665 4_665
O2A Na1 C16B 158.2(2) . 4_665
O7B Na1 C16B 21.51(16) 4_665 4_665
O1M Na1 C16B 77.0(2) . 4_665
O3A Na1 C7A 21.44(16) . .
O3W Na1 C7A 86.7(2) . .
O6B Na1 C7A 160.7(2) 4_665 .
O2A Na1 C7A 50.30(18) . .
O7B Na1 C7A 127.5(2) 4_665 .
O1M Na1 C7A 83.61(19) . .
C16B Na1 C7A 146.8(2) 4_665 .
O3A Na1 C8A 50.38(18) . .
O3W Na1 C8A 81.7(2) . .
O6B Na1 C8A 132.1(2) 4_665 .
O2A Na1 C8A 21.41(16) . .
O7B Na1 C8A 156.4(2) 4_665 .
O1M Na1 C8A 92.9(2) . .
C16B Na1 C8A 169.9(2) 4_665 .
C7A Na1 C8A 28.96(18) . .
O3A Na1 C15B 155.0(2) . 4_665
O3W Na1 C15B 102.0(2) . 4_665
O6B Na1 C15B 21.56(16) 4_665 4_665
O2A Na1 C15B 131.3(2) . 4_665
O7B Na1 C15B 49.85(18) 4_665 4_665
O1M Na1 C15B 87.61(19) . 4_665
C16B Na1 C15B 28.96(18) 4_665 4_665
C7A Na1 C15B 171.2(2) . 4_665
C8A Na1 C15B 152.5(2) . 4_665
O7W Na2 O6W 92.1(3) . .
O7W Na2 O2W 114.9(3) . .
O6W Na2 O2W 94.7(2) . .
O7W Na2 O7W 38.1(4) . 3_556
O6W Na2 O7W 80.9(3) . 3_556
O2W Na2 O7W 79.6(3) . 3_556
O7W Na2 O3B 152.2(3) . 1_655
O6W Na2 O3B 87.5(2) . 1_655
O2W Na2 O3B 92.9(2) . 1_655
O7W Na2 O3B 165.5(3) 3_556 1_655
O7W Na2 O2B 83.8(3) . 1_655
O6W Na2 O2B 100.3(2) . 1_655
O2W Na2 O2B 155.7(2) . 1_655
O7W Na2 O2B 121.5(3) 3_556 1_655
O3B Na2 O2B 68.95(17) 1_655 1_655
O7W Na2 O8B 92.8(3) . 4_665
O6W Na2 O8B 175.0(2) . 4_665
O2W Na2 O8B 84.1(2) . 4_665
O7W Na2 O8B 103.6(3) 3_556 4_665
O3B Na2 O8B 87.76(18) 1_655 4_665
O2B Na2 O8B 79.34(17) 1_655 4_665
O7W Na2 C7B 131.5(3) . 1_655
O6W Na2 C7B 86.0(2) . 1_655
O2W Na2 C7B 113.6(2) . 1_655
O7W Na2 C7B 162.3(3) 3_556 1_655
O3B Na2 C7B 20.69(16) 1_655 1_655
O2B Na2 C7B 49.30(18) 1_655 1_655
O8B Na2 C7B 90.02(19) 4_665 1_655
O7W Na2 Cu1 81.4(3) . 4_665
O6W Na2 Cu1 147.08(17) . 4_665
O2W Na2 Cu1 117.44(18) . 4_665
O7W Na2 Cu1 110.5(3) 3_556 4_665
O3B Na2 Cu1 84.01(14) 1_655 4_665
O2B Na2 Cu1 47.12(13) 1_655 4_665
O8B Na2 Cu1 33.40(10) 4_665 4_665
C7B Na2 Cu1 75.00(15) 1_655 4_665
O7W Na2 Na3 97.6(3) . .
O6W Na2 Na3 126.02(17) . .
O2W Na2 Na3 33.98(16) . .
O7W Na2 Na3 75.4(3) 3_556 .
O3B Na2 Na3 105.11(15) 1_655 .
O2B Na2 Na3 133.47(16) 1_655 .
O8B Na2 Na3 54.14(12) 4_665 .
C7B Na2 Na3 122.18(16) 1_655 .
Cu1 Na2 Na3 86.88(8) 4_665 .
O1W Na3 O2M 173.4(2) . .
O1W Na3 O7B 97.9(2) . 4_665
O2M Na3 O7B 87.2(2) . 4_665
O1W Na3 O6A 87.30(19) . .
O2M Na3 O6A 88.5(2) . .
O7B Na3 O6A 168.3(2) 4_665 .
O1W Na3 O2W 95.6(2) . .
O2M Na3 O2W 81.9(2) . .
O7B Na3 O2W 72.4(2) 4_665 .
O6A Na3 O2W 117.6(2) . .
O1W Na3 O4A 71.28(18) . 4_565
O2M Na3 O4A 114.1(2) . 4_565
O7B Na3 O4A 77.71(17) 4_665 4_565
O6A Na3 O4A 94.26(18) . 4_565
O2W Na3 O4A 145.3(2) . 4_565
O1W Na3 Na4 43.83(15) . .
O2M Na3 Na4 137.32(18) . .
O7B Na3 Na4 113.79(16) 4_665 .
O6A Na3 Na4 63.36(14) . .
O2W Na3 Na4 138.60(18) . .
O4A Na3 Na4 44.18(11) 4_565 .
O1W Na3 Na2 68.13(15) . .
O2M Na3 Na2 111.03(17) . .
O7B Na3 Na2 62.58(14) 4_665 .
O6A Na3 Na2 129.05(17) . .
O2W Na3 Na2 32.01(13) . .
O4A Na3 Na2 116.65(14) 4_565 .
Na4 Na3 Na2 111.62(10) . .
O1W Na3 H2WA 111.2(13) . .
O2M Na3 H2WA 67.5(15) . .
O7B Na3 H2WA 61.5(17) 4_665 .
O6A Na3 H2WA 126.2(19) . .
O2W Na3 H2WA 18.7(9) . .
O4A Na3 H2WA 139.2(18) 4_565 .
Na4 Na3 H2WA 155.0(14) . .
Na2 Na3 H2WA 43.5(15) . .
O7A Na4 O5B 121.4(2) . 2_445
O7A Na4 O4B 88.5(2) . 4_565
O5B Na4 O4B 132.5(2) 2_445 4_565
O7A Na4 O1W 83.3(2) . .
O5B Na4 O1W 84.18(19) 2_445 .
O4B Na4 O1W 139.4(2) 4_565 .
O7A Na4 O4A 138.2(2) . 4_565
O5B Na4 O4A 91.95(19) 2_445 4_565
O4B Na4 O4A 85.22(17) 4_565 4_565
O1W Na4 O4A 75.32(18) . 4_565
O7A Na4 O5A 81.70(18) . 2_445
O5B Na4 O5A 73.15(16) 2_445 2_445
O4B Na4 O5A 76.42(17) 4_565 2_445
O1W Na4 O5A 140.49(19) . 2_445
O4A Na4 O5A 135.8(2) 4_565 2_445
O7A Na4 S1A 154.08(18) . 4_565
O5B Na4 S1A 84.27(14) 2_445 4_565
O4B Na4 S1A 74.31(14) 4_565 4_565
O1W Na4 S1A 97.07(15) . 4_565
O4A Na4 S1A 23.94(12) 4_565 4_565
O5A Na4 S1A 111.93(15) 2_445 4_565
O7A Na4 Na3 89.37(16) . .
O5B Na4 Na3 116.25(15) 2_445 .
O4B Na4 Na3 98.34(15) 4_565 .
O1W Na4 Na3 42.13(14) . .
O4A Na4 Na3 51.08(14) 4_565 .
O5A Na4 Na3 169.70(15) 2_445 .
S1A Na4 Na3 74.47(9) 4_565 .
O5A S1A O4A 118.2(3) . .
O5A S1A C9A 109.1(3) . .
O4A S1A C9A 108.0(3) . .
O5A S1A C1A 108.2(3) . .
O4A S1A C1A 108.9(3) . .
C9A S1A C1A 103.4(3) . .
O5A S1A Na4 74.2(2) . 4_566
O4A S1A Na4 44.00(19) . 4_566
C9A S1A Na4 127.4(2) . 4_566
C1A S1A Na4 126.0(2) . 4_566
C7A N1A C4A 116.0(6) . .
C7A N1A Cu1 114.2(5) . 3_466
C4A N1A Cu1 129.8(4) . 3_466
C15A N2A C12A 116.7(6) . .
C15A N2A Cu2 113.9(5) . .
C12A N2A Cu2 127.1(5) . .
C8A O1A Cu1 113.8(4) . 3_466
C8A O2A Na1 113.6(5) . .
C7A O3A Na1 115.1(4) . .
S1A O4A Na4 112.1(3) . 4_566
S1A O4A Na3 158.4(3) . 4_566
Na4 O4A Na3 84.74(17) 4_566 4_566
S1A O5A Na4 172.8(3) . 2_455
C15A O6A Na3 164.8(5) . .
C16A O7A Na4 127.0(5) . .
C16A O8A Cu2 116.4(5) . .
C2A C1A C6A 121.5(6) . .
C2A C1A S1A 119.2(6) . .
C6A C1A S1A 119.2(5) . .
C1A C2A C3A 119.1(7) . .
C1A C2A H2A 120.5 . .
C3A C2A H2A 120.5 . .
C4A C3A C2A 120.3(7) . .
C4A C3A H3A 119.9 . .
C2A C3A H3A 119.9 . .
C3A C4A C5A 120.6(7) . .
C3A C4A N1A 120.3(6) . .
C5A C4A N1A 119.0(6) . .
C4A C5A C6A 119.1(7) . .
C4A C5A H5A 120.5 . .
C6A C5A H5A 120.5 . .
C1A C6A C5A 119.4(6) . .
C1A C6A H6A 120.3 . .
C5A C6A H6A 120.3 . .
O3A C7A N1A 129.0(7) . .
O3A C7A C8A 119.4(6) . .
N1A C7A C8A 111.6(6) . .
O3A C7A Na1 43.5(3) . .
N1A C7A Na1 172.2(5) . .
C8A C7A Na1 76.0(4) . .
O2A C8A O1A 123.9(7) . .
O2A C8A C7A 119.8(7) . .
O1A C8A C7A 116.4(6) . .
O2A C8A Na1 45.0(4) . .
O1A C8A Na1 167.8(5) . .
C7A C8A Na1 75.1(4) . .
C14A C9A C10A 120.1(7) . .
C14A C9A S1A 121.3(6) . .
C10A C9A S1A 118.5(6) . .
C11A C10A C9A 120.2(7) . .
C11A C10A H10A 119.9 . .
C9A C10A H10A 119.9 . .
C10A C11A C12A 118.8(7) . .
C10A C11A H11A 120.6 . .
C12A C11A H11A 120.6 . .
C13A C12A C11A 120.8(7) . .
C13A C12A N2A 119.9(7) . .
C11A C12A N2A 119.3(7) . .
C12A C13A C14A 120.2(7) . .
C12A C13A H13A 119.9 . .
C14A C13A H13A 119.9 . .
C9A C14A C13A 119.9(7) . .
C9A C14A H14A 120.0 . .
C13A C14A H14A 120.0 . .
O6A C15A N2A 128.0(7) . .
O6A C15A C16A 119.4(7) . .
N2A C15A C16A 112.6(7) . .
O7A C16A O8A 125.1(7) . .
O7A C16A C15A 120.4(7) . .
O8A C16A C15A 114.4(7) . .
O4B S1B O5B 120.0(3) . .
O4B S1B C9B 108.0(3) . .
O5B S1B C9B 107.3(3) . .
O4B S1B C1B 107.6(3) . .
O5B S1B C1B 109.6(3) . .
C9B S1B C1B 102.9(3) . .
C7B N1B C4B 117.9(6) . .
C7B N1B Cu2 113.4(5) . .
C4B N1B Cu2 128.5(4) . .
C15B N2B C12B 115.6(6) . .
C15B N2B Cu1 112.8(5) . .
C12B N2B Cu1 130.8(5) . .
C8B O1B Cu2 114.0(5) . .
C8B O2B Na2 114.3(5) . 1_455
C7B O3B Na2 116.4(5) . 1_455
S1B O4B Na4 149.8(3) . 4_566
S1B O5B Na4 137.5(3) . 2_455
C15B O6B Na1 114.6(4) . 4_466
C16B O7B Na1 112.3(5) . 4_466
C16B O7B Na3 117.3(5) . 4_466
Na1 O7B Na3 128.0(2) 4_466 4_466
C16B O8B Cu1 115.6(5) . .
C16B O8B Na2 104.8(4) . 4_466
Cu1 O8B Na2 100.2(2) . 4_466
C6B C1B C2B 121.2(7) . .
C6B C1B S1B 120.2(5) . .
C2B C1B S1B 118.3(5) . .
C3B C2B C1B 118.8(7) . .
C3B C2B H2B 120.6 . .
C1B C2B H2B 120.6 . .
C2B C3B C4B 120.5(7) . .
C2B C3B H3B 119.7 . .
C4B C3B H3B 119.7 . .
C5B C4B C3B 119.9(7) . .
C5B C4B N1B 122.3(6) . .
C3B C4B N1B 117.8(6) . .
C6B C5B C4B 119.8(7) . .
C6B C5B H5B 120.1 . .
C4B C5B H5B 120.1 . .
C1B C6B C5B 119.7(7) . .
C1B C6B H6B 120.1 . .
C5B C6B H6B 120.1 . .
O3B C7B N1B 129.3(7) . .
O3B C7B C8B 118.1(6) . .
N1B C7B C8B 112.5(6) . .
O3B C7B Na2 42.9(3) . 1_455
N1B C7B Na2 165.4(5) . 1_455
C8B C7B Na2 76.6(4) . 1_455
O2B C8B O1B 125.4(7) . .
O2B C8B C7B 118.4(7) . .
O1B C8B C7B 116.1(7) . .
C14B C9B C10B 120.7(6) . .
C14B C9B S1B 117.2(5) . .
C10B C9B S1B 122.1(5) . .
C11B C10B C9B 119.6(7) . .
C11B C10B H10B 120.2 . .
C9B C10B H10B 120.2 . .
C12B C11B C10B 120.7(7) . .
C12B C11B H11B 119.6 . .
C10B C11B H11B 119.6 . .
C11B C12B C13B 118.8(6) . .
C11B C12B N2B 121.8(6) . .
C13B C12B N2B 119.4(7) . .
C14B C13B C12B 121.1(7) . .
C14B C13B H13B 119.5 . .
C12B C13B H13B 119.5 . .
C13B C14B C9B 119.1(7) . .
C13B C14B H14B 120.4 . .
C9B C14B H14B 120.4 . .
O6B C15B N2B 127.9(7) . .
O6B C15B C16B 118.2(7) . .
N2B C15B C16B 113.8(6) . .
O6B C15B Na1 43.8(3) . 4_466
N2B C15B Na1 171.6(5) . 4_466
C16B C15B Na1 74.5(4) . 4_466
O7B C16B O8B 125.9(7) . .
O7B C16B C15B 120.6(7) . .
O8B C16B C15B 113.5(6) . .
O7B C16B Na1 46.2(4) . 4_466
O8B C16B Na1 163.3(5) . 4_466
C15B C16B Na1 76.6(4) . 4_466
C1M O1M Na1 132.3(5) . .
C1M O1M H1M 109(5) . .
Na1 O1M H1M 105(5) . .
O1M C1M H1M1 109.5 . .
O1M C1M H1M2 109.5 . .
H1M1 C1M H1M2 109.5 . .
O1M C1M H1M3 109.5 . .
H1M1 C1M H1M3 109.5 . .
H1M2 C1M H1M3 109.5 . .
C2M O2M Na3 117.2(5) . .
C2M O2M H2M 108(6) . .
Na3 O2M H2M 120(6) . .
O2M C2M H2M1 109.5 . .
O2M C2M H2M2 109.5 . .
H2M1 C2M H2M2 109.5 . .
O2M C2M H2M3 109.5 . .
H2M1 C2M H2M3 109.5 . .
H2M2 C2M H2M3 109.5 . .
Na3 O1W Na4 94.0(2) . .
Na3 O1W H1WA 102(4) . .
Na4 O1W H1WA 129(5) . .
Na3 O1W H1WB 137(5) . .
Na4 O1W H1WB 97(5) . .
H1WA O1W H1WB 103(3) . .
Na2 O2W Na3 114.0(2) . .
Na2 O2W H2WA 125(5) . .
Na3 O2W H2WA 53(6) . .
Na2 O2W H2WB 119(5) . .
Na3 O2W H2WB 123(5) . .
H2WA O2W H2WB 105(3) . .
Na1 O3W H3WA 109(5) . .
Na1 O3W H3WB 136(5) . .
H3WA O3W H3WB 105(3) . .
Cu2 O4W H4WA 86(6) . .
Cu2 O4W H4WB 101(6) . .
H4WA O4W H4WB 104(3) . .
H5WA O5W H5WB 107(3) . .
C3M O6W Na2 122.6(13) . .
C3M O6W H6W 109(6) . .
Na2 O6W H6W 112(6) . .
O7W O7W Na2 73.6(7) 3_556 .
O7W O7W Na2 68.3(7) 3_556 3_556
Na2 O7W Na2 141.9(4) . 3_556

loop_
_geom_bond_atom_site_label_1
_geom_bond_atom_site_label_2
_geom_bond_distance
_geom_bond_site_symmetry_2
Cu1 N1A 1.953(5) 3_466
Cu1 O1A 1.954(4) 3_466
Cu1 O8B 1.962(4) .
Cu1 N2B 1.969(5) .
Cu1 Na2 3.508(3) 4_466
Cu2 O8A 1.957(5) .
Cu2 O1B 1.976(5) .
Cu2 N1B 1.986(6) .
Cu2 N2A 1.989(6) .
Cu2 O4W 2.261(6) .
Na1 O3A 2.341(5) .
Na1 O3W 2.348(7) .
Na1 O6B 2.363(5) 4_665
Na1 O2A 2.386(5) .
Na1 O7B 2.399(5) 4_665
Na1 O1M 2.453(7) .
Na1 C16B 3.074(8) 4_665
Na1 C7A 3.080(8) .
Na1 C8A 3.093(8) .
Na1 C15B 3.103(8) 4_665
Na2 O7W 2.294(11) .
Na2 O6W 2.354(6) .
Na2 O2W 2.358(6) .
Na2 O7W 2.368(11) 3_556
Na2 O3B 2.375(5) 1_655
Na2 O2B 2.415(5) 1_655
Na2 O8B 2.582(6) 4_665
Na2 C7B 3.125(8) 1_655
Na2 Cu1 3.508(3) 4_665
Na2 Na3 4.063(4) .
Na3 O1W 2.385(6) .
Na3 O2M 2.427(6) .
Na3 O7B 2.453(5) 4_665
Na3 O6A 2.472(6) .
Na3 O2W 2.486(7) .
Na3 O4A 2.771(6) 4_565
Na3 Na4 3.547(4) .
Na3 H2WA 2.08(7) .
Na4 O7A 2.267(6) .
Na4 O5B 2.339(5) 2_445
Na4 O4B 2.367(5) 4_565
Na4 O1W 2.462(6) .
Na4 O4A 2.482(5) 4_565
Na4 O5A 2.789(5) 2_445
Na4 S1A 3.312(3) 4_565
S1A O5A 1.431(5) .
S1A O4A 1.450(5) .
S1A C9A 1.747(8) .
S1A C1A 1.761(7) .
S1A Na4 3.312(3) 4_566
N1A C7A 1.335(9) .
N1A C4A 1.446(8) .
N1A Cu1 1.953(5) 3_466
N2A C15A 1.346(9) .
N2A C12A 1.426(8) .
O1A C8A 1.276(8) .
O1A Cu1 1.954(4) 3_466
O2A C8A 1.233(8) .
O3A C7A 1.243(8) .
O4A Na4 2.482(5) 4_566
O4A Na3 2.771(6) 4_566
O5A Na4 2.789(5) 2_455
O6A C15A 1.247(8) .
O7A C16A 1.223(9) .
O8A C16A 1.286(9) .
C1A C2A 1.375(9) .
C1A C6A 1.380(9) .
C2A C3A 1.381(9) .
C2A H2A 0.9500 .
C3A C4A 1.378(9) .
C3A H3A 0.9500 .
C4A C5A 1.388(9) .
C5A C6A 1.392(9) .
C5A H5A 0.9500 .
C6A H6A 0.9500 .
C7A C8A 1.544(10) .
C9A C14A 1.374(9) .
C9A C10A 1.393(10) .
C10A C11A 1.390(9) .
C10A H10A 0.9500 .
C11A C12A 1.391(10) .
C11A H11A 0.9500 .
C12A C13A 1.373(10) .
C13A C14A 1.385(9) .
C13A H13A 0.9500 .
C14A H14A 0.9500 .
C15A C16A 1.546(10) .
S1B O4B 1.436(5) .
S1B O5B 1.447(5) .
S1B C9B 1.750(6) .
S1B C1B 1.752(7) .
N1B C7B 1.337(8) .
N1B C4B 1.429(8) .
N2B C15B 1.332(9) .
N2B C12B 1.424(8) .
O1B C8B 1.275(8) .
O2B C8B 1.254(8) .
O2B Na2 2.415(5) 1_455
O3B C7B 1.232(8) .
O3B Na2 2.375(5) 1_455
O4B Na4 2.367(5) 4_566
O5B Na4 2.339(5) 2_455
O6B C15B 1.254(8) .
O6B Na1 2.363(5) 4_466
O7B C16B 1.218(8) .
O7B Na1 2.399(5) 4_466
O7B Na3 2.453(5) 4_466
O8B C16B 1.274(8) .
O8B Na2 2.582(6) 4_466
C1B C6B 1.380(9) .
C1B C2B 1.395(9) .
C2B C3B 1.370(9) .
C2B H2B 0.9500 .
C3B C4B 1.401(9) .
C3B H3B 0.9500 .
C4B C5B 1.389(9) .
C5B C6B 1.380(9) .
C5B H5B 0.9500 .
C6B H6B 0.9500 .
C7B C8B 1.534(10) .
C7B Na2 3.125(8) 1_455
C9B C14B 1.384(9) .
C9B C10B 1.385(9) .
C10B C11B 1.384(9) .
C10B H10B 0.9500 .
C11B C12B 1.382(9) .
C11B H11B 0.9500 .
C12B C13B 1.398(9) .
C13B C14B 1.378(9) .
C13B H13B 0.9500 .
C14B H14B 0.9500 .
C15B C16B 1.545(10) .
C15B Na1 3.103(8) 4_466
C16B Na1 3.074(8) 4_466
O1M C1M 1.473(9) .
O1M H1M 0.85(2) .
C1M H1M1 0.9800 .
C1M H1M2 0.9800 .
C1M H1M3 0.9800 .
O2M C2M 1.413(9) .
O2M H2M 0.84(2) .
C2M H2M1 0.9800 .
C2M H2M2 0.9800 .
C2M H2M3 0.9800 .
O1W H1WA 0.85(2) .
O1W H1WB 0.84(2) .
O2W H2WA 0.84(2) .
O2W H2WB 0.84(2) .
O3W H3WA 0.86(2) .
O3W H3WB 0.84(2) .
O4W H4WA 0.84(2) .
O4W H4WB 0.85(2) .
O5W H5WA 0.84(2) .
O5W H5WB 0.84(2) .
O6W C3M 1.39(3) .
O6W H6W 0.85(2) .
O7W O7W 1.522(19) 3_556
O7W Na2 2.368(11) 3_556
